data_7005129
loop_
_publ_author_name
'Agostinho, Magno'
'Braunstein, Pierre'
'Welter, Richard'

_publ_section_title
;
 Phosphinito- and phosphonito-oxazoline Pd(II) complexes as CO/ethylene
 insertion intermediates: synthesis and structural characterization.
;
_journal_issue 7
_journal_name_full 'Dalton transactions (Cambridge, England : 2003)'
_journal_page_first 759
_journal_page_last 770
_journal_paper_doi 10.1039/b616962g
_journal_year 2007
_chemical_formula_moiety 'C21 H25 Cl N O3 P Pd'
_chemical_formula_sum 'C21 H25 Cl N O3 P Pd'
_chemical_formula_weight 512.24
_chemical_name_systematic
;
?
;
_space_group_IT_number 14
_symmetry_cell_setting monoclinic
_symmetry_space_group_name_Hall '-P 2yn'
_symmetry_space_group_name_H-M 'P 1 21/n 1'
_atom_sites_solution_hydrogens geom
_atom_sites_solution_primary direct
_atom_sites_solution_secondary difmap
_audit_creation_date 22-1-05
_audit_creation_method SHELXL-97
_cell_angle_alpha 90.00
_cell_angle_beta 96.3340(9)
_cell_angle_gamma 90.00
_cell_formula_units_Z 4
_cell_length_a 12.4150(3)
_cell_length_b 10.8760(2)
_cell_length_c 15.5810(4)
_cell_measurement_reflns_used 11007
_cell_measurement_temperature 173(2)
_cell_measurement_theta_max 30.034
_cell_measurement_theta_min 0.998
_cell_volume 2090.99(8)
_computing_cell_refinement 'Denzo (Nonius B.V., 1998)'
_computing_data_collection 'Collect (Nonius B.V., 1998)'
_computing_data_reduction 'Denzo (Nonius B.V., 1998)'
_computing_molecular_graphics 'PLATON 98 (Spek, 1998)'
_computing_publication_material 'SHELXL-97 (Sheldrick, 1997)'
_computing_structure_refinement 'SHELXL-97 (Sheldrick, 1997)'
_computing_structure_solution 'SHELXS-97 (Sheldrick, 1997)'
_diffrn_ambient_temperature 173(2)
_diffrn_measured_fraction_theta_full 0.998
_diffrn_measured_fraction_theta_max 0.998
_diffrn_measurement_device_type KappaCCD
_diffrn_measurement_method '\p scans'
_diffrn_radiation_monochromator graphite
_diffrn_radiation_source 'fine-focus sealed tube'
_diffrn_radiation_type MoK\a
_diffrn_radiation_wavelength 0.71073
_diffrn_reflns_av_R_equivalents 0.0000
_diffrn_reflns_av_sigmaI/netI 0.0927
_diffrn_reflns_limit_h_max 17
_diffrn_reflns_limit_h_min -17
_diffrn_reflns_limit_k_max 15
_diffrn_reflns_limit_k_min 0
_diffrn_reflns_limit_l_max 21
_diffrn_reflns_limit_l_min 0
_diffrn_reflns_number 6117
_diffrn_reflns_theta_full 30.05
_diffrn_reflns_theta_max 30.05
_diffrn_reflns_theta_min 1.99
_exptl_absorpt_coefficient_mu 1.114
_exptl_absorpt_correction_type none
_exptl_crystal_colour yellow
_exptl_crystal_density_diffrn 1.627
_exptl_crystal_density_method 'not measured'
_exptl_crystal_description prism
_exptl_crystal_F_000 1040
_exptl_crystal_size_max 0.10
_exptl_crystal_size_mid 0.09
_exptl_crystal_size_min 0.08
_refine_diff_density_max 0.640
_refine_diff_density_min -1.312
_refine_diff_density_rms 0.168
_refine_ls_extinction_method none
_refine_ls_goodness_of_fit_ref 0.956
_refine_ls_hydrogen_treatment constr
_refine_ls_matrix_type full
_refine_ls_number_parameters 253
_refine_ls_number_reflns 6116
_refine_ls_number_restraints 0
_refine_ls_restrained_S_all 0.956
_refine_ls_R_factor_all 0.0599
_refine_ls_R_factor_gt 0.0347
_refine_ls_shift/su_max 0.002
_refine_ls_shift/su_mean 0.000
_refine_ls_structure_factor_coef Fsqd
_refine_ls_weighting_details 'calc w=1/[\s^2^(Fo^2^)+(0.0476P)^2^+0.0000P] where P=(Fo^2^+2Fc^2^)/3'
_refine_ls_weighting_scheme calc
_refine_ls_wR_factor_gt 0.0861
_refine_ls_wR_factor_ref 0.1235
_reflns_number_gt 4353
_reflns_number_total 6116
_reflns_threshold_expression >2sigma(I)
_cod_data_source_file b616962g.txt
_cod_data_source_block compound_10b
_cod_original_sg_symbol_H-M 'P 21/N'
_cod_database_code 7005129

loop_
_symmetry_equiv_pos_as_xyz
'x, y, z'
'-x+1/2, y+1/2, -z+1/2'
'-x, -y, -z'
'x-1/2, -y-1/2, z-1/2'

loop_
_atom_site_label
_atom_site_type_symbol
_atom_site_fract_x
_atom_site_fract_y
_atom_site_fract_z
_atom_site_U_iso_or_equiv
_atom_site_adp_type
_atom_site_occupancy
_atom_site_symmetry_multiplicity
_atom_site_calc_flag
_atom_site_refinement_flags
_atom_site_disorder_assembly
_atom_site_disorder_group
Pd Pd 1.03295(2) 0.01244(2) 0.779266(16) 0.02222(9) Uani 1 1 d . . .
Cl Cl 1.17629(7) -0.03969(9) 0.88902(6) 0.0307(2) Uani 1 1 d . . .
P P 0.90194(7) 0.08704(8) 0.69280(6) 0.02109(18) Uani 1 1 d . . .
O1 O 1.0460(2) -0.2322(2) 0.55960(15) 0.0273(5) Uani 1 1 d . . .
O2 O 0.88326(19) 0.0180(2) 0.60092(15) 0.0207(5) Uani 1 1 d . . .
O3 O 0.78392(19) 0.0828(2) 0.72743(15) 0.0255(5) Uani 1 1 d . . .
N N 1.0742(2) -0.1150(2) 0.67919(18) 0.0220(6) Uani 1 1 d . . .
C1 C 1.2762(3) -0.0972(3) 0.6855(2) 0.0299(8) Uani 1 1 d . . .
H1A H 1.2626 -0.0270 0.6463 0.045 Uiso 1 1 calc . . .
H1B H 1.3412 -0.1409 0.6720 0.045 Uiso 1 1 calc . . .
H1C H 1.2870 -0.0676 0.7452 0.045 Uiso 1 1 calc . . .
C2 C 1.1872(3) -0.2851(3) 0.7423(2) 0.0306(8) Uani 1 1 d . . .
H2A H 1.1904 -0.2484 0.8000 0.046 Uiso 1 1 calc . . .
H2B H 1.2528 -0.3339 0.7380 0.046 Uiso 1 1 calc . . .
H2C H 1.1233 -0.3384 0.7325 0.046 Uiso 1 1 calc . . .
C3 C 1.1796(3) -0.1838(3) 0.6746(2) 0.0239(7) Uani 1 1 d . . .
C4 C 1.1636(3) -0.2374(3) 0.5832(2) 0.0283(8) Uani 1 1 d . . .
H4A H 1.2022 -0.1877 0.5431 0.034 Uiso 1 1 calc . . .
H4B H 1.1902 -0.3232 0.5827 0.034 Uiso 1 1 calc . . .
C5 C 1.0090(3) -0.1514(3) 0.6152(2) 0.0224(7) Uani 1 1 d . . .
C6 C 0.8899(3) -0.1157(3) 0.5930(2) 0.0235(7) Uani 1 1 d . . .
C7 C 0.9824(3) 0.1380(4) 0.8657(2) 0.0318(8) Uani 1 1 d . . .
H7A H 0.9248 0.1895 0.8365 0.048 Uiso 1 1 calc . . .
H7B H 1.0436 0.1899 0.8881 0.048 Uiso 1 1 calc . . .
H7C H 0.9547 0.0941 0.9137 0.048 Uiso 1 1 calc . . .
C8 C 0.6945(3) 0.1287(3) 0.6728(2) 0.0256(7) Uani 1 1 d . . .
C9 C 0.5996(3) 0.0628(4) 0.6715(3) 0.0334(8) Uani 1 1 d . . .
H9 H 0.5962 -0.0096 0.7052 0.040 Uiso 1 1 calc . . .
C10 C 0.5090(3) 0.1049(5) 0.6197(3) 0.0426(10) Uani 1 1 d . . .
H10 H 0.4431 0.0600 0.6168 0.051 Uiso 1 1 calc . . .
C11 C 0.5139(3) 0.2114(4) 0.5726(3) 0.0418(10) Uani 1 1 d . . .
H11 H 0.4511 0.2406 0.5384 0.050 Uiso 1 1 calc . . .
C12 C 0.6099(3) 0.2758(4) 0.5749(2) 0.0332(8) Uani 1 1 d . . .
H12 H 0.6126 0.3485 0.5413 0.040 Uiso 1 1 calc . . .
C13 C 0.7038(3) 0.2362(3) 0.6258(2) 0.0250(7) Uani 1 1 d . . .
C14 C 0.8080(3) 0.3027(3) 0.6271(2) 0.0234(7) Uani 1 1 d . . .
C15 C 0.8140(3) 0.4233(3) 0.5973(2) 0.0293(8) Uani 1 1 d . . .
H15 H 0.7492 0.4671 0.5791 0.035 Uiso 1 1 calc . . .
C16 C 0.9133(4) 0.4799(3) 0.5940(3) 0.0320(8) Uani 1 1 d . . .
H16 H 0.9158 0.5610 0.5717 0.038 Uiso 1 1 calc . . .
C17 C 1.0095(3) 0.4200(3) 0.6227(2) 0.0313(8) Uani 1 1 d . . .
H17 H 1.0772 0.4596 0.6201 0.038 Uiso 1 1 calc . . .
C18 C 1.0053(3) 0.3015(3) 0.6554(2) 0.0264(7) Uani 1 1 d . . .
H18 H 1.0703 0.2606 0.6770 0.032 Uiso 1 1 calc . . .
C19 C 0.9055(3) 0.2425(3) 0.6564(2) 0.0221(7) Uani 1 1 d . . .
C20 C 0.8217(3) -0.1813(3) 0.6548(2) 0.0298(8) Uani 1 1 d . . .
H20A H 0.8499 -0.1619 0.7146 0.045 Uiso 1 1 calc . . .
H20B H 0.8252 -0.2703 0.6457 0.045 Uiso 1 1 calc . . .
H20C H 0.7463 -0.1538 0.6439 0.045 Uiso 1 1 calc . . .
C21 C 0.8485(3) -0.1418(3) 0.4994(2) 0.0294(8) Uani 1 1 d . . .
H21A H 0.7738 -0.1121 0.4875 0.044 Uiso 1 1 calc . . .
H21B H 0.8505 -0.2306 0.4889 0.044 Uiso 1 1 calc . . .
H21C H 0.8945 -0.0996 0.4615 0.044 Uiso 1 1 calc . . .

loop_
_atom_site_aniso_label
_atom_site_aniso_U_11
_atom_site_aniso_U_22
_atom_site_aniso_U_33
_atom_site_aniso_U_23
_atom_site_aniso_U_13
_atom_site_aniso_U_12
Pd 0.02688(15) 0.01942(14) 0.01947(14) -0.00093(10) -0.00143(10) 0.00247(10)
Cl 0.0339(5) 0.0290(5) 0.0269(4) -0.0001(3) -0.0064(3) 0.0012(4)
P 0.0251(4) 0.0187(4) 0.0193(4) -0.0010(3) 0.0013(3) 0.0030(3)
O1 0.0311(13) 0.0236(12) 0.0268(13) -0.0085(10) 0.0010(10) 0.0037(10)
O2 0.0254(12) 0.0166(11) 0.0196(11) 0.0005(9) 0.0007(9) 0.0017(9)
O3 0.0290(13) 0.0266(13) 0.0216(12) 0.0033(10) 0.0062(10) 0.0046(10)
N 0.0267(14) 0.0159(13) 0.0231(14) -0.0012(11) 0.0011(11) 0.0026(11)
C1 0.0267(18) 0.0257(18) 0.037(2) 0.0032(15) -0.0001(15) 0.0016(14)
C2 0.038(2) 0.0200(17) 0.0329(19) 0.0029(15) -0.0013(16) 0.0043(15)
C3 0.0272(17) 0.0172(16) 0.0272(17) 0.0002(13) 0.0023(13) 0.0047(13)
C4 0.0281(18) 0.0277(18) 0.0291(19) -0.0047(15) 0.0033(14) 0.0045(14)
C5 0.0293(17) 0.0157(15) 0.0223(16) 0.0015(13) 0.0027(13) 0.0000(13)
C6 0.0262(17) 0.0148(15) 0.0295(18) -0.0006(13) 0.0025(14) 0.0011(13)
C7 0.038(2) 0.039(2) 0.0175(16) -0.0115(15) -0.0022(14) 0.0134(17)
C8 0.0274(17) 0.0303(19) 0.0203(16) 0.0005(14) 0.0074(13) 0.0052(14)
C9 0.032(2) 0.036(2) 0.033(2) 0.0043(17) 0.0098(16) 0.0003(17)
C10 0.0230(19) 0.059(3) 0.047(2) 0.005(2) 0.0093(17) -0.0031(18)
C11 0.0244(19) 0.057(3) 0.044(2) 0.007(2) 0.0009(17) 0.0047(18)
C12 0.0314(19) 0.036(2) 0.032(2) 0.0039(16) 0.0028(16) 0.0081(16)
C13 0.0274(17) 0.0264(18) 0.0215(16) -0.0007(14) 0.0039(13) 0.0059(14)
C14 0.0292(18) 0.0208(16) 0.0203(16) -0.0043(13) 0.0031(13) 0.0029(13)
C15 0.040(2) 0.0206(17) 0.0264(18) -0.0019(14) 0.0006(15) 0.0067(15)
C16 0.050(2) 0.0171(16) 0.0289(19) -0.0016(14) 0.0027(17) -0.0008(16)
C17 0.040(2) 0.0235(18) 0.0300(19) -0.0036(15) -0.0005(16) -0.0079(16)
C18 0.0311(18) 0.0240(17) 0.0233(17) -0.0031(14) -0.0013(14) 0.0008(14)
C19 0.0303(18) 0.0170(15) 0.0189(15) -0.0028(12) 0.0022(13) 0.0018(13)
C20 0.035(2) 0.0216(18) 0.034(2) 0.0021(15) 0.0097(16) -0.0036(15)
C21 0.034(2) 0.0272(19) 0.0249(17) -0.0039(14) -0.0040(15) 0.0017(15)

loop_
_atom_type_symbol
_atom_type_description
_atom_type_scat_dispersion_real
_atom_type_scat_dispersion_imag
_atom_type_scat_source
C C 0.0033 0.0016 'International Tables Vol C Tables 4.2.6.8 and 6.1.1.4'
H H 0.0000 0.0000 'International Tables Vol C Tables 4.2.6.8 and 6.1.1.4'
Cl Cl 0.1484 0.1585 'International Tables Vol C Tables 4.2.6.8 and 6.1.1.4'
N N 0.0061 0.0033 'International Tables Vol C Tables 4.2.6.8 and 6.1.1.4'
O O 0.0106 0.0060 'International Tables Vol C Tables 4.2.6.8 and 6.1.1.4'
P P 0.1023 0.0942 'International Tables Vol C Tables 4.2.6.8 and 6.1.1.4'
Pd Pd -0.9988 1.0072 'International Tables Vol C Tables 4.2.6.8 and 6.1.1.4'

loop_
_geom_angle_atom_site_label_1
_geom_angle_atom_site_label_2
_geom_angle_atom_site_label_3
_geom_angle
_geom_angle_site_symmetry_1
_geom_angle_site_symmetry_3
_geom_angle_publ_flag
C7 Pd P 84.03(10) . . ?
C7 Pd N 174.75(12) . . ?
P Pd N 90.72(7) . . ?
C7 Pd Cl 86.91(10) . . ?
P Pd Cl 170.43(3) . . ?
N Pd Cl 98.34(8) . . ?
O2 P O3 103.68(13) . . ?
O2 P C19 99.50(13) . . ?
O3 P C19 100.85(14) . . ?
O2 P Pd 113.92(9) . . ?
O3 P Pd 115.49(9) . . ?
C19 P Pd 120.79(11) . . ?
C5 O1 C4 105.3(2) . . ?
C6 O2 P 122.3(2) . . ?
C8 O3 P 118.0(2) . . ?
C5 N C3 106.6(3) . . ?
C5 N Pd 125.1(2) . . ?
C3 N Pd 128.1(2) . . ?
C3 C1 H1A 109.5 . . ?
C3 C1 H1B 109.5 . . ?
H1A C1 H1B 109.5 . . ?
C3 C1 H1C 109.5 . . ?
H1A C1 H1C 109.5 . . ?
H1B C1 H1C 109.5 . . ?
C3 C2 H2A 109.5 . . ?
C3 C2 H2B 109.5 . . ?
H2A C2 H2B 109.5 . . ?
C3 C2 H2C 109.5 . . ?
H2A C2 H2C 109.5 . . ?
H2B C2 H2C 109.5 . . ?
N C3 C1 111.3(3) . . ?
N C3 C2 108.2(3) . . ?
C1 C3 C2 112.6(3) . . ?
N C3 C4 102.0(3) . . ?
C1 C3 C4 111.1(3) . . ?
C2 C3 C4 111.1(3) . . ?
O1 C4 C3 104.0(3) . . ?
O1 C4 H4A 110.9 . . ?
C3 C4 H4A 110.9 . . ?
O1 C4 H4B 110.9 . . ?
C3 C4 H4B 110.9 . . ?
H4A C4 H4B 109.0 . . ?
N C5 O1 118.2(3) . . ?
N C5 C6 127.6(3) . . ?
O1 C5 C6 114.1(3) . . ?
O2 C6 C21 104.5(3) . . ?
O2 C6 C20 111.8(3) . . ?
C21 C6 C20 111.4(3) . . ?
O2 C6 C5 107.2(3) . . ?
C21 C6 C5 112.7(3) . . ?
C20 C6 C5 109.1(3) . . ?
Pd C7 H7A 109.5 . . ?
Pd C7 H7B 109.5 . . ?
H7A C7 H7B 109.5 . . ?
Pd C7 H7C 109.5 . . ?
H7A C7 H7C 109.5 . . ?
H7B C7 H7C 109.5 . . ?
C9 C8 C13 123.3(3) . . ?
C9 C8 O3 116.0(3) . . ?
C13 C8 O3 120.6(3) . . ?
C8 C9 C10 118.3(4) . . ?
C8 C9 H9 120.8 . . ?
C10 C9 H9 120.8 . . ?
C11 C10 C9 120.5(4) . . ?
C11 C10 H10 119.8 . . ?
C9 C10 H10 119.8 . . ?
C10 C11 C12 120.2(4) . . ?
C10 C11 H11 119.9 . . ?
C12 C11 H11 119.9 . . ?
C11 C12 C13 121.3(4) . . ?
C11 C12 H12 119.4 . . ?
C13 C12 H12 119.4 . . ?
C8 C13 C12 116.4(3) . . ?
C8 C13 C14 121.7(3) . . ?
C12 C13 C14 121.8(3) . . ?
C15 C14 C19 117.9(3) . . ?
C15 C14 C13 122.2(3) . . ?
C19 C14 C13 119.8(3) . . ?
C16 C15 C14 120.7(3) . . ?
C16 C15 H15 119.6 . . ?
C14 C15 H15 119.6 . . ?
C15 C16 C17 121.1(3) . . ?
C15 C16 H16 119.4 . . ?
C17 C16 H16 119.4 . . ?
C18 C17 C16 119.2(4) . . ?
C18 C17 H17 120.4 . . ?
C16 C17 H17 120.4 . . ?
C17 C18 C19 120.0(3) . . ?
C17 C18 H18 120.0 . . ?
C19 C18 H18 120.0 . . ?
C18 C19 C14 121.0(3) . . ?
C18 C19 P 119.5(3) . . ?
C14 C19 P 119.5(3) . . ?
C6 C20 H20A 109.5 . . ?
C6 C20 H20B 109.5 . . ?
H20A C20 H20B 109.5 . . ?
C6 C20 H20C 109.5 . . ?
H20A C20 H20C 109.5 . . ?
H20B C20 H20C 109.5 . . ?
C6 C21 H21A 109.5 . . ?
C6 C21 H21B 109.5 . . ?
H21A C21 H21B 109.5 . . ?
C6 C21 H21C 109.5 . . ?
H21A C21 H21C 109.5 . . ?
H21B C21 H21C 109.5 . . ?

loop_
_geom_bond_atom_site_label_1
_geom_bond_atom_site_label_2
_geom_bond_distance
_geom_bond_site_symmetry_2
_geom_bond_publ_flag
Pd C7 2.064(3) . ?
Pd P 2.1530(9) . ?
Pd N 2.188(3) . ?
Pd Cl 2.3960(9) . ?
P O2 1.610(2) . ?
P O3 1.617(2) . ?
P C19 1.786(3) . ?
O1 C5 1.349(4) . ?
O1 C4 1.467(4) . ?
O2 C6 1.463(4) . ?
O3 C8 1.413(4) . ?
N C5 1.276(4) . ?
N C3 1.517(4) . ?
C1 C3 1.519(5) . ?
C1 H1A 0.9800 . ?
C1 H1B 0.9800 . ?
C1 H1C 0.9800 . ?
C2 C3 1.521(5) . ?
C2 H2A 0.9800 . ?
C2 H2B 0.9800 . ?
C2 H2C 0.9800 . ?
C3 C4 1.531(5) . ?
C4 H4A 0.9900 . ?
C4 H4B 0.9900 . ?
C5 C6 1.531(5) . ?
C6 C21 1.518(5) . ?
C6 C20 1.528(5) . ?
C7 H7A 0.9800 . ?
C7 H7B 0.9800 . ?
C7 H7C 0.9800 . ?
C8 C9 1.378(5) . ?
C8 C13 1.391(5) . ?
C9 C10 1.387(6) . ?
C9 H9 0.9500 . ?
C10 C11 1.376(6) . ?
C10 H10 0.9500 . ?
C11 C12 1.380(6) . ?
C11 H11 0.9500 . ?
C12 C13 1.403(5) . ?
C12 H12 0.9500 . ?
C13 C14 1.480(5) . ?
C14 C15 1.397(5) . ?
C14 C19 1.408(5) . ?
C15 C16 1.384(6) . ?
C15 H15 0.9500 . ?
C16 C17 1.390(6) . ?
C16 H16 0.9500 . ?
C17 C18 1.389(5) . ?
C17 H17 0.9500 . ?
C18 C19 1.396(5) . ?
C18 H18 0.9500 . ?
C20 H20A 0.9800 . ?
C20 H20B 0.9800 . ?
C20 H20C 0.9800 . ?
C21 H21A 0.9800 . ?
C21 H21B 0.9800 . ?
C21 H21C 0.9800 . ?

loop_
_geom_torsion_atom_site_label_1
_geom_torsion_atom_site_label_2
_geom_torsion_atom_site_label_3
_geom_torsion_atom_site_label_4
_geom_torsion
_geom_torsion_site_symmetry_1
_geom_torsion_site_symmetry_2
_geom_torsion_site_symmetry_3
_geom_torsion_site_symmetry_4
_geom_torsion_publ_flag
C7 Pd P O2 -175.53(16) . . . . ?
N Pd P O2 4.24(13) . . . . ?
Cl Pd P O2 165.7(2) . . . . ?
C7 Pd P O3 -55.66(16) . . . . ?
N Pd P O3 124.11(13) . . . . ?
Cl Pd P O3 -74.4(2) . . . . ?
C7 Pd P C19 66.13(18) . . . . ?
N Pd P C19 -114.10(15) . . . . ?
Cl Pd P C19 47.4(3) . . . . ?
O3 P O2 C6 -85.5(2) . . . . ?
C19 P O2 C6 170.8(2) . . . . ?
Pd P O2 C6 40.8(3) . . . . ?
O2 P O3 C8 -53.6(3) . . . . ?
C19 P O3 C8 49.0(3) . . . . ?
Pd P O3 C8 -179.0(2) . . . . ?
C7 Pd N C5 -21.1(16) . . . . ?
P Pd N C5 -23.6(3) . . . . ?
Cl Pd N C5 159.5(3) . . . . ?
C7 Pd N C3 163.8(15) . . . . ?
P Pd N C3 161.3(3) . . . . ?
Cl Pd N C3 -15.7(3) . . . . ?
C5 N C3 C1 132.2(3) . . . . ?
Pd N C3 C1 -51.9(4) . . . . ?
C5 N C3 C2 -103.5(3) . . . . ?
Pd N C3 C2 72.4(3) . . . . ?
C5 N C3 C4 13.7(3) . . . . ?
Pd N C3 C4 -170.4(2) . . . . ?
C5 O1 C4 C3 18.0(3) . . . . ?
N C3 C4 O1 -18.9(3) . . . . ?
C1 C3 C4 O1 -137.6(3) . . . . ?
C2 C3 C4 O1 96.2(3) . . . . ?
C3 N C5 O1 -2.7(4) . . . . ?
Pd N C5 O1 -178.7(2) . . . . ?
C3 N C5 C6 176.3(3) . . . . ?
Pd N C5 C6 0.3(5) . . . . ?
C4 O1 C5 N -10.3(4) . . . . ?
C4 O1 C5 C6 170.6(3) . . . . ?
P O2 C6 C21 170.6(2) . . . . ?
P O2 C6 C20 49.9(4) . . . . ?
P O2 C6 C5 -69.6(3) . . . . ?
N C5 C6 O2 46.8(4) . . . . ?
O1 C5 C6 O2 -134.2(3) . . . . ?
N C5 C6 C21 161.2(3) . . . . ?
O1 C5 C6 C21 -19.7(4) . . . . ?
N C5 C6 C20 -74.4(4) . . . . ?
O1 C5 C6 C20 104.6(3) . . . . ?
P O3 C8 C9 140.2(3) . . . . ?
P O3 C8 C13 -41.6(4) . . . . ?
C13 C8 C9 C10 0.9(6) . . . . ?
O3 C8 C9 C10 179.1(3) . . . . ?
C8 C9 C10 C11 -1.4(6) . . . . ?
C9 C10 C11 C12 1.5(7) . . . . ?
C10 C11 C12 C13 -1.0(7) . . . . ?
C9 C8 C13 C12 -0.5(5) . . . . ?
O3 C8 C13 C12 -178.6(3) . . . . ?
C9 C8 C13 C14 -178.4(3) . . . . ?
O3 C8 C13 C14 3.5(5) . . . . ?
C11 C12 C13 C8 0.5(5) . . . . ?
C11 C12 C13 C14 178.4(4) . . . . ?
C8 C13 C14 C15 -164.9(3) . . . . ?
C12 C13 C14 C15 17.3(5) . . . . ?
C8 C13 C14 C19 17.3(5) . . . . ?
C12 C13 C14 C19 -160.5(3) . . . . ?
C19 C14 C15 C16 2.3(5) . . . . ?
C13 C14 C15 C16 -175.6(3) . . . . ?
C14 C15 C16 C17 -2.1(6) . . . . ?
C15 C16 C17 C18 -0.1(6) . . . . ?
C16 C17 C18 C19 2.1(5) . . . . ?
C17 C18 C19 C14 -1.9(5) . . . . ?
C17 C18 C19 P 176.4(3) . . . . ?
C15 C14 C19 C18 -0.2(5) . . . . ?
C13 C14 C19 C18 177.6(3) . . . . ?
C15 C14 C19 P -178.6(3) . . . . ?
C13 C14 C19 P -0.7(4) . . . . ?
O2 P C19 C18 -101.0(3) . . . . ?
O3 P C19 C18 153.0(3) . . . . ?
Pd P C19 C18 24.3(3) . . . . ?
O2 P C19 C14 77.4(3) . . . . ?
O3 P C19 C14 -28.6(3) . . . . ?
Pd P C19 C14 -157.3(2) . . . . ?
